data_2010522
loop_
_publ_author_name
'Mukherjee, Alok K.'
'Guha, Subhadra '
'Khan, M. Wahab'
'Kundu, Nitya G.'
'Helliwell, Madeleine '

_publ_section_title
;
 Two (<i>Z</i>)-<i>N</i>-aryl-3-benzylideneisoindolin-1-ones
;
_journal_issue 1
_journal_name_full 'Acta Crystallographica Section C'
_journal_page_first 85
_journal_page_last 87
_journal_paper_doi 10.1107/S0108270199012445
_journal_volume 56
_journal_year 2000
_chemical_formula_analytical 'C22 H17 N O2'
_chemical_formula_moiety 'C22 H17 N O2'
_chemical_formula_structural 'C22 H17 N O2'
_chemical_formula_sum 'C22 H17 N O2'
_chemical_formula_weight 327.37
_chemical_name_common '(Z)-N-(p-anisyl)-3-benzylidene isoindolin-1-one'
_chemical_name_systematic
;
(Z)-N-(p-anisyl)-3-benzylidene isoindolin-1-one
;
_space_group_IT_number 14
_symmetry_cell_setting monoclinic
_symmetry_space_group_name_Hall '-P 2yn'
_symmetry_space_group_name_H-M 'P 1 21/n 1'
_audit_creation_method SHELXL
_cell_angle_alpha 90.00
_cell_angle_beta 98.34(4)
_cell_angle_gamma 90.00
_cell_formula_units_Z 4
_cell_length_a 8.577(6)
_cell_length_b 10.542(4)
_cell_length_c 18.272(4)
_cell_measurement_reflns_used 25
_cell_measurement_temperature 293(2)
_cell_measurement_theta_max 39.9
_cell_measurement_theta_min 28.8
_cell_volume 1634.7(14)
_computing_cell_refinement 'MSC/AFC Diffractometer Control Software'
_computing_data_collection
;MSC/AFC Diffractometer Control Software (Molecular Structure Corporation,
 1993)
;
_computing_data_reduction 'TEXSAN (Molecular Structure Corporation, 1995)'
_computing_molecular_graphics 'ZORTEP (Zsolnai, 1995)'
_computing_publication_material 'SHELXL93 and PARST (Nardelli, 1995)'
_computing_structure_refinement 'SHELXL93 (Sheldrick, 1993)'
_computing_structure_solution 'MULTAN88 (Debaerdemaeker et al., 1988)'
_diffrn_ambient_temperature 293(2)
_diffrn_measurement_device 'Rigaku AFC5R'
_diffrn_measurement_method \w-2\q
_diffrn_radiation_monochromator graphite
_diffrn_radiation_source 'Rigaku rotating anode'
_diffrn_radiation_type 'Cu K\a'
_diffrn_radiation_wavelength 1.54180
_diffrn_reflns_av_R_equivalents .0000
_diffrn_reflns_av_sigmaI/netI .0486
_diffrn_reflns_limit_h_max 10
_diffrn_reflns_limit_h_min 0
_diffrn_reflns_limit_k_max 13
_diffrn_reflns_limit_k_min 0
_diffrn_reflns_limit_l_max 22
_diffrn_reflns_limit_l_min -22
_diffrn_reflns_number 2810
_diffrn_reflns_theta_max 78.92
_diffrn_reflns_theta_min 4.86
_diffrn_standards_decay_% <2
_diffrn_standards_interval_count 100
_diffrn_standards_number 3
_exptl_absorpt_coefficient_mu .678
_exptl_absorpt_correction_T_max .934
_exptl_absorpt_correction_T_min .878
_exptl_absorpt_correction_type empirical
_exptl_absorpt_process_details 'North et al., 1968'
_exptl_crystal_colour colourless
_exptl_crystal_density_diffrn 1.330
_exptl_crystal_density_meas ?
_exptl_crystal_density_method none
_exptl_crystal_description prism
_exptl_crystal_F_000 688
_exptl_crystal_size_max .35
_exptl_crystal_size_mid .25
_exptl_crystal_size_min .10
_refine_diff_density_max .15
_refine_diff_density_min -.15
_refine_ls_extinction_method none
_refine_ls_goodness_of_fit_all 1.027
_refine_ls_goodness_of_fit_ref 1.095
_refine_ls_hydrogen_treatment constr
_refine_ls_matrix_type full
_refine_ls_number_parameters 226
_refine_ls_number_reflns 2810
_refine_ls_number_restraints 0
_refine_ls_restrained_S_all 1.027
_refine_ls_restrained_S_obs 1.095
_refine_ls_R_factor_all .0664
_refine_ls_R_factor_gt .0483
_refine_ls_shift/esd_mean .001
_refine_ls_shift/su_max -.004
_refine_ls_structure_factor_coef Fsqd
_refine_ls_weighting_details 'w = 1/[\s^2^(Fo^2^)+(0.0252P)^2^+0.5728P] where P=(Fo^2^+2Fc^2^)/3'
_refine_ls_weighting_scheme calc
_refine_ls_wR_factor_all .1097
_refine_ls_wR_factor_ref .1029
_reflns_number_gt 2220
_reflns_number_total 2810
_reflns_observed_criterion I>2\s(I)
_cod_data_source_file fr1206.cif
_cod_data_source_block III
_cod_depositor_comments
;
The following automatic conversions were performed:
'_symmetry_cell_setting' value 'Monoclinic' changed to 'monoclinic'
according to '/home/saulius/struct/CIF-dictionaries/cif_core.dic'
dictionary named 'cif_core.dic' version 2.4.1 from 2010-06-29.

Automatic conversion script
Id: cif_fix_enum 1527 2010-12-29 10:47:43Z saulius 

The following automatic conversions were performed:

'_symmetry_cell_setting' value 'Monoclinic' changed to 'monoclinic'
according to /home/saulius/struct/CIF-dictionaries/cif_core.dic
dictionary named 'cif_core.dic' version 2.4.1 from 2010-06-29.

Automatic conversion script
Id: cif_fix_values 1715 2011-07-08 13:25:40Z adriana 

The following automatic conversions were performed:

'_exptl_crystal_density_meas' value 'not measured' was changed to '?'
- the value is perceived as not measured.

Automatic conversion script
Id: cif_fix_values 3008 2015-01-20 13:52:24Z robertas 

The following automatic conversions were performed:

'_refine_ls_weighting_scheme' value 'calc w =
1/[\s^2^(Fo^2^)+(0.0252P)^2^+0.5728P] where P=(Fo^2^+2Fc^2^)/3' was
changed to 'calc'. New tag '_refine_ls_weighting_details' was
created. The value of the new tag was set to 'w =
1/[\s^2^(Fo^2^)+(0.0252P)^2^+0.5728P] where P=(Fo^2^+2Fc^2^)/3'.

Automatic conversion script
Id: cif_fix_values 3143 2015-03-26 13:38:13Z robertas 
;
_cod_original_cell_volume 1634.7(13)
_cod_original_sg_symbol_H-M 'P 21/n'
_cod_database_code 2010522

loop_
_symmetry_equiv_pos_as_xyz
'x, y, z'
'-x+1/2, y+1/2, -z+1/2'
'-x, -y, -z'
'x-1/2, -y-1/2, z-1/2'

loop_
_atom_site_aniso_label
_atom_site_aniso_U_11
_atom_site_aniso_U_22
_atom_site_aniso_U_33
_atom_site_aniso_U_12
_atom_site_aniso_U_13
_atom_site_aniso_U_23
N .0418(9) .0509(11) .0433(10) -.0021(8) .0053(8) .0059(8)
O1 .0543(10) .0802(13) .0633(10) .0036(9) -.0027(8) .0196(9)
O2 .0594(10) .0767(12) .0624(10) -.0124(9) .0219(8) .0044(9)
C1 .0506(12) .0421(12) .0481(12) .0007(10) .0046(10) -.0044(10)
C2 .0544(13) .0517(13) .0447(12) .0040(10) .0168(10) -.0060(10)
C3 .0388(11) .0537(13) .0497(12) .0025(10) .0103(9) .0063(11)
C4 .0453(12) .0615(15) .0491(13) -.0098(11) .0016(10) -.0025(11)
C5 .0474(12) .0634(14) .0366(11) -.0039(11) .0037(9) -.0042(10)
C6 .0396(10) .0467(12) .0406(11) .0012(9) .0054(9) .0029(9)
C7 .0529(13) .0501(13) .0429(12) .0002(11) .0053(10) .0022(10)
C8 .0567(13) .0436(12) .0419(12) -.0052(10) .0103(10) -.0040(10)
C9 .077(2) .0502(13) .0469(13) -.0034(12) .0103(12) .0039(11)
C10 .083(2) .0553(15) .0550(14) -.0162(14) .0244(13) .0000(12)
C11 .065(2) .063(2) .065(2) -.0178(13) .0245(13) -.0071(13)
C12 .0534(13) .0583(15) .0582(14) -.0069(11) .0103(11) -.0021(12)
C13 .0500(12) .0450(12) .0433(11) -.0056(10) .0097(9) -.0045(10)
C14 .0430(11) .0426(11) .0430(11) -.0044(9) .0070(9) -.0040(9)
C15 .0427(11) .0496(13) .0514(13) -.0025(10) .0052(10) .0013(10)
C16 .0390(10) .0424(11) .0478(12) .0036(9) .0050(9) .0001(10)
C17 .0481(12) .0468(12) .0511(13) .0001(10) -.0003(10) -.0039(11)
C18 .0592(14) .064(2) .0418(12) .0042(12) .0047(10) -.0012(11)
C19 .0627(14) .0514(14) .0574(14) .0027(12) .0125(12) .0096(12)
C20 .0543(13) .0421(12) .064(2) -.0028(10) .0097(11) -.0006(11)
C21 .0484(12) .0453(12) .0470(12) .0035(10) .0030(10) -.0044(10)
C22 .0600(15) .064(2) .085(2) -.0077(13) .0175(14) .0159(15)

loop_
_atom_site_label
_atom_site_fract_x
_atom_site_fract_y
_atom_site_fract_z
_atom_site_U_iso_or_equiv
_atom_site_thermal_displace_type
_atom_site_calc_flag
_atom_site_refinement_flags
_atom_site_occupancy
_atom_site_disorder_group
_atom_site_type_symbol
N .9504(2) .2242(2) .54014(9) .0454(4) Uani d . 1 . N
O1 .7774(2) .3255(2) .44993(9) .0671(5) Uani d . 1 . O
O2 .5438(2) -.0217(2) .70398(9) .0649(5) Uani d . 1 . O
C1 .8210(2) .2044(2) .65002(12) .0472(5) Uani d . 1 . C
H1 .8797 .2728 .6711 .058 Uiso calc . 1 . H
C2 .7220(3) .1408(2) .69022(12) .0493(5) Uani d . 1 . C
H2 .7145 .1657 .7384 .060 Uiso calc . 1 . H
C3 .6331(2) .0391(2) .65864(12) .0470(5) Uani d . 1 . C
C4 .6393(2) .0057(2) .58609(12) .0525(6) Uani d . 1 . C
H4 .5763 -.0596 .5640 .066 Uiso calc . 1 . H
C5 .7407(2) .0703(2) .54633(11) .0494(5) Uani d . 1 . C
H5 .7455 .0479 .4975 .052 Uiso calc . 1 . H
C6 .8341(2) .1675(2) .57860(11) .0423(5) Uani d . 1 . C
C7 .9109(3) .3039(2) .47895(12) .0488(5) Uani d . 1 . C
C8 1.0624(3) .3493(2) .45941(12) .0471(5) Uani d . 1 . C
C9 1.0921(3) .4276(2) .40179(12) .0578(6) Uani d . 1 . C
H9 1.0102 .4630 .3693 .072 Uiso calc . 1 . H
C10 1.2477(3) .4510(2) .39463(14) .0631(7) Uani d . 1 . C
H10 1.2711 .5028 .3565 .078 Uiso calc . 1 . H
C11 1.3690(3) .3987(2) .44318(14) .0629(7) Uani d . 1 . C
H11 1.4726 .4154 .4368 .067 Uiso calc . 1 . H
C12 1.3396(3) .3217(2) .50124(13) .0564(6) Uani d . 1 . C
H12 1.4218 .2875 .5341 .060 Uiso calc . 1 . H
C13 1.1837(2) .2972(2) .50879(11) .0458(5) Uani d . 1 . C
C14 1.1156(2) .2166(2) .56185(11) .0428(5) Uani d . 1 . C
C15 1.1975(2) .1509(2) .61738(12) .0481(5) Uani d . 1 . C
H15 1.3058 .1637 .6230 .059 Uiso calc . 1 . H
C16 1.1453(2) .0618(2) .67117(11) .0432(5) Uani d . 1 . C
C17 1.1953(2) .0786(2) .74638(12) .0494(5) Uani d . 1 . C
H17 1.2626 .1455 .7620 .062 Uiso calc . 1 . H
C18 1.1469(3) -.0019(2) .79830(12) .0553(6) Uani d . 1 . C
H18 1.1802 .0117 .8484 .060 Uiso calc . 1 . H
C19 1.0487(3) -.1028(2) .77537(13) .0568(6) Uani d . 1 . C
H19 1.0140 -.1564 .8101 .089 Uiso calc . 1 . H
C20 1.0025(3) -.1236(2) .70116(13) .0535(6) Uani d . 1 . C
H20 .9377 -.1922 .6858 .072 Uiso calc . 1 . H
C21 1.0514(2) -.0433(2) .64907(12) .0473(5) Uani d . 1 . C
H21 1.0215 -.0595 .5990 .047 Uiso calc . 1 . H
C22 .4659(3) -.1354(3) .6773(2) .0691(7) Uani d . 1 . C
H22A .4083 -.1689 .7143 .074 Uiso calc . 1 . H
H22B .5424 -.1965 .6667 .087 Uiso calc . 1 . H
H22C .3943 -.1174 .6331 .096 Uiso calc . 1 . H

loop_
_atom_type_symbol
_atom_type_description
_atom_type_scat_dispersion_real
_atom_type_scat_dispersion_imag
_atom_type_scat_source
C C .0181 .0091 'International Tables Vol C Tables 4.2.6.8 and 6.1.1.4'
N N .0311 .0180 'International Tables Vol C Tables 4.2.6.8 and 6.1.1.4'
O O .0492 .0322 'International Tables Vol C Tables 4.2.6.8 and 6.1.1.4'
H H .0000 .0000 'International Tables Vol C Tables 4.2.6.8 and 6.1.1.4'

loop_
_geom_angle_atom_site_label_1
_geom_angle_atom_site_label_2
_geom_angle_atom_site_label_3
_geom_angle
_geom_angle_publ_flag
C7 N C14 111.9(2) yes
C7 N C6 122.5(2) no
C14 N C6 125.3(2) no
C3 O2 C22 117.7(2) no
C2 C1 C6 120.5(2) no
C2 C1 H1 119.7 no
C6 C1 H1 119.7 no
C1 C2 C3 119.9(2) no
C1 C2 H2 120.1 no
C3 C2 H2 120.1 no
O2 C3 C4 124.5(2) yes
O2 C3 C2 115.5(2) yes
C4 C3 C2 120.0(2) no
C3 C4 C5 119.4(2) no
C3 C4 H4 120.3 no
C5 C4 H4 120.3 no
C6 C5 C4 120.6(2) no
C6 C5 H5 119.7 no
C4 C5 H5 119.7 no
C5 C6 C1 119.4(2) no
C5 C6 N 120.2(2) no
C1 C6 N 120.2(2) no
O1 C7 N 124.5(2) no
O1 C7 C8 130.0(2) no
N C7 C8 105.5(2) no
C13 C8 C9 121.7(2) no
C13 C8 C7 108.5(2) no
C9 C8 C7 129.8(2) no
C10 C9 C8 117.6(2) yes
C10 C9 H9 121.2 no
C8 C9 H9 121.2 no
C11 C10 C9 121.1(2) no
C11 C10 H10 119.5 no
C9 C10 H10 119.5 no
C10 C11 C12 121.4(2) no
C10 C11 H11 119.3 no
C12 C11 H11 119.3 no
C13 C12 C11 118.0(2) yes
C13 C12 H12 121.0 no
C11 C12 H12 121.0 no
C12 C13 C8 120.3(2) no
C12 C13 C14 130.7(2) no
C8 C13 C14 108.9(2) no
C15 C14 N 129.4(2) yes
C15 C14 C13 125.6(2) no
N C14 C13 105.0(2) no
C14 C15 C16 131.1(2) yes
C14 C15 H15 114.5 no
C16 C15 H15 114.5 no
C17 C16 C21 118.0(2) no
C17 C16 C15 119.8(2) no
C21 C16 C15 122.1(2) no
C18 C17 C16 121.4(2) no
C18 C17 H17 119.3 no
C16 C17 H17 119.3 no
C17 C18 C19 119.6(2) no
C17 C18 H18 120.2 no
C19 C18 H18 120.2 no
C20 C19 C18 119.8(2) no
C20 C19 H19 120.1 no
C18 C19 H19 120.1 no
C19 C20 C21 120.6(2) no
C19 C20 H20 119.7 no
C21 C20 H20 119.7 no
C20 C21 C16 120.5(2) no
C20 C21 H21 119.8 no
C16 C21 H21 119.8 no
O2 C22 H22A 109.5 no
O2 C22 H22B 109.5 no
H22A C22 H22B 109.5 no
O2 C22 H22C 109.5 no
H22A C22 H22C 109.5 no
H22B C22 H22C 109.5 no

loop_
_geom_bond_atom_site_label_1
_geom_bond_atom_site_label_2
_geom_bond_site_symmetry_2
_geom_bond_distance
_geom_bond_publ_flag
N C7 . 1.400(3) yes
N C14 . 1.417(3) yes
N C6 . 1.432(3) yes
O1 C7 . 1.211(3) yes
O2 C3 . 1.366(2) yes
O2 C22 . 1.424(3) yes
C1 C2 . 1.376(3) no
C1 C6 . 1.382(3) no
C1 H1 . .930 no
C2 C3 . 1.391(3) no
C2 H2 . .930 no
C3 C4 . 1.380(3) no
C4 C5 . 1.390(3) no
C4 H4 . .930 no
C5 C6 . 1.379(3) no
C5 H5 . .930 no
C7 C8 . 1.476(3) yes
C8 C13 . 1.388(3) no
C8 C9 . 1.390(3) no
C9 C10 . 1.382(3) no
C9 H9 . .930 no
C10 C11 . 1.381(4) no
C10 H10 . .930 no
C11 C12 . 1.387(3) no
C11 H11 . .930 no
C12 C13 . 1.388(3) no
C12 H12 . .930 no
C13 C14 . 1.473(3) yes
C14 C15 . 1.340(3) yes
C15 C16 . 1.475(3) yes
C15 H15 . .930 no
C16 C17 . 1.390(3) no
C16 C21 . 1.394(3) no
C17 C18 . 1.380(3) no
C17 H17 . .930 no
C18 C19 . 1.384(3) no
C18 H18 . .930 no
C19 C20 . 1.374(3) no
C19 H19 . .930 no
C20 C21 . 1.384(3) no
C20 H20 . .930 no
C21 H21 . .930 no
C22 H22A . .960 no
C22 H22B . .960 no
C22 H22C . .960 no

loop_
_geom_hbond_atom_site_label_D
_geom_hbond_atom_site_label_H
_geom_hbond_atom_site_label_A
_geom_hbond_site_symmetry_A
_geom_hbond_distance_DA
_geom_hbond_angle_DHA
_geom_hbond_publ_flag
C18 H18 O1 4_666 3.389(3) 146.40(10) yes
C22 H22C O1 3_656 3.517(3) 119.9(2) yes
C11 H11 O1 1_655 3.572(4) 146.7(2) yes

loop_
_geom_torsion_atom_site_label_1
_geom_torsion_atom_site_label_2
_geom_torsion_atom_site_label_3
_geom_torsion_atom_site_label_4
_geom_torsion
_geom_torsion_publ_flag
C6 C1 C2 C3 -.6(3) no
C22 O2 C3 C4 7.3(3) no
C22 O2 C3 C2 -172.5(2) no
C1 C2 C3 O2 177.1(2) no
C1 C2 C3 C4 -2.7(3) no
O2 C3 C4 C5 -176.7(2) no
C2 C3 C4 C5 3.1(3) no
C3 C4 C5 C6 -.2(3) no
C4 C5 C6 C1 -3.0(3) no
C4 C5 C6 N 173.1(2) no
C2 C1 C6 C5 3.4(3) no
C2 C1 C6 N -172.7(2) no
C7 N C6 C5 72.0(3) no
C14 N C6 C5 -113.6(2) no
C7 N C6 C1 -111.8(2) no
C14 N C6 C1 62.6(3) no
C14 N C7 O1 179.7(2) no
C6 N C7 O1 -5.2(3) no
C14 N C7 C8 .8(2) no
C6 N C7 C8 175.9(2) yes
O1 C7 C8 C13 -179.3(2) no
N C7 C8 C13 -.5(2) no
O1 C7 C8 C9 -.9(4) no
N C7 C8 C9 177.9(2) no
C13 C8 C9 C10 .8(3) no
C7 C8 C9 C10 -177.4(2) no
C8 C9 C10 C11 -.2(4) no
C9 C10 C11 C12 -.5(4) no
C10 C11 C12 C13 .7(4) no
C11 C12 C13 C8 -.2(3) no
C11 C12 C13 C14 177.2(2) no
C9 C8 C13 C12 -.6(3) no
C7 C8 C13 C12 178.0(2) no
C9 C8 C13 C14 -178.5(2) no
C7 C8 C13 C14 .0(2) no
C7 N C14 C15 179.8(2) no
C6 N C14 C15 4.9(3) yes
C7 N C14 C13 -.8(2) no
C6 N C14 C13 -175.7(2) no
C12 C13 C14 C15 2.2(4) no
C8 C13 C14 C15 179.8(2) no
C12 C13 C14 N -177.2(2) no
C8 C13 C14 N .5(2) no
N C14 C15 C16 3.3(4) yes
C13 C14 C15 C16 -176.0(2) yes
C14 C15 C16 C17 -128.6(3) no
C14 C15 C16 C21 54.0(3) no
C21 C16 C17 C18 -3.4(3) no
C15 C16 C17 C18 179.0(2) no
C16 C17 C18 C19 1.0(3) no
C17 C18 C19 C20 1.2(4) no
C18 C19 C20 C21 -1.0(4) no
C19 C20 C21 C16 -1.6(3) no
C17 C16 C21 C20 3.7(3) no
C15 C16 C21 C20 -178.8(2) no

loop_
_cod_related_entry_id
_cod_related_entry_database
_cod_related_entry_code
1 ChemSpider 30652272
